data_7238639
loop_
_publ_author_name
'Surya Prakash Rao, H.'
'Vijjapu, Satish'

_publ_section_title
;
 Chemistry of 9,10-phenanthrenequinone revisited: iron(iii) chloride
 catalyzed reactions of 9,10-phenanthrenequinone with acyclic and cyclic
 ketones provide furan annulated products
;
_journal_issue 17
_journal_name_full 'RSC Advances'
_journal_page_first 6773
_journal_paper_doi 10.1039/c2ra20499a
_journal_volume 2
_journal_year 2012
_chemical_formula_moiety 'C20 H16 O2'
_chemical_formula_sum 'C20 H16 O2'
_chemical_formula_weight 288.33
_chemical_name_common 10,11,12,13-Tetrahydrophenanthro(9,10-b)benzofuran-13-ol
_chemical_name_systematic
;
10,11,12,13-Tetrahydrophenanthro[9,10-b]benzofuran-13-ol
;
_space_group_IT_number 148
_space_group_name_Hall '-R 3'
_space_group_name_H-M_alt 'R -3 :H'
_symmetry_cell_setting trigonal
_symmetry_space_group_name_H-M 'R -3 :H'
_atom_sites_solution_hydrogens geom
_atom_sites_solution_primary direct
_atom_sites_solution_secondary difmap
_audit_creation_method SHELXL-97
_cell_angle_alpha 90.00
_cell_angle_beta 90.00
_cell_angle_gamma 120.00
_cell_formula_units_Z 18
_cell_length_a 17.7499(6)
_cell_length_b 17.7499(6)
_cell_length_c 24.5070(8)
_cell_measurement_reflns_used 3048
_cell_measurement_temperature 293(2)
_cell_measurement_theta_max 29.1492
_cell_measurement_theta_min 2.7709
_cell_volume 6686.7(4)
_computing_cell_refinement 'CrysAlis RED (Oxford Diffraction, 2009)'
_computing_data_collection 'CrysAlis CCD (Oxford Diffraction, 2009)'
_computing_data_reduction 'CrysAlis RED (Oxford Diffraction, 2009)'
_computing_molecular_graphics '<i>ORTEP-3 for Windows</i> (Farrugia, 1997) and PLATON (Spek, 2009)'
_computing_publication_material '<i>PLATON</i> (Spek, 2009)'
_computing_structure_refinement '<i>SHELXL97</i> (Sheldrick, 2008)'
_computing_structure_solution '<i>SHELXS97</i> (Sheldrick, 2008)'
_diffrn_ambient_temperature 293(2)
_diffrn_detector_area_resol_mean 15.9821
_diffrn_measured_fraction_theta_full 0.998
_diffrn_measured_fraction_theta_max 0.998
_diffrn_measurement_device_type 'Xcalibur, Eos'
_diffrn_measurement_method '\w scans'
_diffrn_radiation_monochromator graphite
_diffrn_radiation_source 'fine-focus sealed tube'
_diffrn_radiation_type MoK\a
_diffrn_radiation_wavelength 0.71073
_diffrn_reflns_av_R_equivalents 0.0149
_diffrn_reflns_av_sigmaI/netI 0.0232
_diffrn_reflns_limit_h_max 15
_diffrn_reflns_limit_h_min -17
_diffrn_reflns_limit_k_max 19
_diffrn_reflns_limit_k_min -19
_diffrn_reflns_limit_l_max 19
_diffrn_reflns_limit_l_min -29
_diffrn_reflns_number 4838
_diffrn_reflns_theta_full 24.97
_diffrn_reflns_theta_max 24.97
_diffrn_reflns_theta_min 2.78
_exptl_absorpt_coefficient_mu 0.082
_exptl_absorpt_correction_T_max 0.966
_exptl_absorpt_correction_T_min 0.957
_exptl_absorpt_correction_type multi-scan
_exptl_absorpt_process_details
;
CrysAlisPro, Oxford Diffraction Ltd.,
Version 1.171.34.44 (release 25-10-2010 CrysAlis171 .NET)
(compiled Oct 25 2010,18:11:34)
Empirical absorption correction using spherical harmonics,
implemented in SCALE3 ABSPACK scaling algorithm.
;
_exptl_crystal_colour colourless
_exptl_crystal_density_diffrn 1.289
_exptl_crystal_density_method 'not measured'
_exptl_crystal_description block
_exptl_crystal_F_000 2736
_exptl_crystal_size_max 0.54
_exptl_crystal_size_mid 0.48
_exptl_crystal_size_min 0.42
_refine_diff_density_max 0.404
_refine_diff_density_min -0.206
_refine_diff_density_rms 0.037
_refine_ls_extinction_method none
_refine_ls_goodness_of_fit_ref 0.923
_refine_ls_hydrogen_treatment constr
_refine_ls_matrix_type full
_refine_ls_number_parameters 200
_refine_ls_number_reflns 2613
_refine_ls_number_restraints 0
_refine_ls_restrained_S_all 0.923
_refine_ls_R_factor_all 0.0529
_refine_ls_R_factor_gt 0.0385
_refine_ls_shift/su_max 0.023
_refine_ls_shift/su_mean 0.003
_refine_ls_structure_factor_coef Fsqd
_refine_ls_weighting_details 'calc w=1/[\s^2^(Fo^2^)+(0.1000P)^2^+0.0000P] where P=(Fo^2^+2Fc^2^)/3'
_refine_ls_weighting_scheme calc
_refine_ls_wR_factor_gt 0.1177
_refine_ls_wR_factor_ref 0.1257
_reflns_number_gt 1992
_reflns_number_total 2613
_reflns_threshold_expression >2sigma(I)
_cod_data_source_file c2ra20499a.txt
_cod_data_source_block 3g
_cod_original_sg_symbol_H-M 'R -3'
_cod_database_code 7238639

loop_
_symmetry_equiv_pos_as_xyz
'x, y, z'
'-y, x-y, z'
'-x+y, -x, z'
'x+2/3, y+1/3, z+1/3'
'-y+2/3, x-y+1/3, z+1/3'
'-x+y+2/3, -x+1/3, z+1/3'
'x+1/3, y+2/3, z+2/3'
'-y+1/3, x-y+2/3, z+2/3'
'-x+y+1/3, -x+2/3, z+2/3'
'-x, -y, -z'
'y, -x+y, -z'
'x-y, x, -z'
'-x+2/3, -y+1/3, -z+1/3'
'y+2/3, -x+y+1/3, -z+1/3'
'x-y+2/3, x+1/3, -z+1/3'
'-x+1/3, -y+2/3, -z+2/3'
'y+1/3, -x+y+2/3, -z+2/3'
'x-y+1/3, x+2/3, -z+2/3'

loop_
_atom_site_label
_atom_site_type_symbol
_atom_site_fract_x
_atom_site_fract_y
_atom_site_fract_z
_atom_site_U_iso_or_equiv
_atom_site_adp_type
_atom_site_occupancy
_atom_site_symmetry_multiplicity
_atom_site_calc_flag
_atom_site_refinement_flags
O1 O 0.73026(6) 0.67271(6) 0.11880(4) 0.0374(3) Uani 1 1 d .
O2 O 0.95223(7) 0.83339(7) 0.01021(4) 0.0455(3) Uani 1 1 d .
H2 H 1.0036 0.8654 0.0025 0.068 Uiso 1 1 calc R
C13 C 0.70918(9) 0.62040(9) 0.07349(5) 0.0338(4) Uani 1 1 d .
C12 C 0.77931(9) 0.64720(9) 0.03969(5) 0.0323(3) Uani 1 1 d .
C14 C 0.62586(9) 0.54552(9) 0.06572(5) 0.0347(4) Uani 1 1 d .
C1 C 0.55623(10) 0.52031(10) 0.10182(6) 0.0408(4) Uani 1 1 d .
H1 H 0.5626 0.5544 0.1322 0.049 Uiso 1 1 calc R
C11 C 0.76992(10) 0.60101(9) -0.01037(6) 0.0349(4) Uani 1 1 d .
C5 C 0.61702(10) 0.49551(10) 0.01870(6) 0.0385(4) Uani 1 1 d .
C6 C 0.68894(10) 0.52470(10) -0.02049(6) 0.0387(4) Uani 1 1 d .
C17 C 0.94518(9) 0.77565(9) 0.05318(6) 0.0354(4) Uani 1 1 d .
H17 H 0.9668 0.7379 0.0399 0.043 Uiso 1 1 calc R
C15 C 0.81768(9) 0.73292(9) 0.11329(6) 0.0357(4) Uani 1 1 d .
C16 C 0.85061(9) 0.72046(9) 0.06686(6) 0.0329(4) Uani 1 1 d .
C20 C 0.86273(10) 0.79825(10) 0.15649(6) 0.0439(4) Uani 1 1 d .
H20A H 0.8678 0.7703 0.1892 0.053 Uiso 1 1 calc R
H20B H 0.8300 0.8269 0.1654 0.053 Uiso 1 1 calc R
C10 C 0.83700(11) 0.62941(11) -0.04928(6) 0.0423(4) Uani 1 1 d .
H10 H 0.8899 0.6796 -0.0427 0.051 Uiso 1 1 calc R
C3 C 0.47012(11) 0.39480(12) 0.04738(7) 0.0551(5) Uani 1 1 d .
H3 H 0.4178 0.3437 0.0415 0.066 Uiso 1 1 calc R
C18 C 0.99580(10) 0.82266(11) 0.10386(7) 0.0470(4) Uani 1 1 d .
H18A H 1.0539 0.8672 0.0933 0.056 Uiso 1 1 calc R
H18B H 1.0012 0.7816 0.1273 0.056 Uiso 1 1 calc R
C9 C 0.82517(12) 0.58402(12) -0.09661(6) 0.0514(5) Uani 1 1 d .
H9 H 0.8700 0.6033 -0.1220 0.062 Uiso 1 1 calc R
C7 C 0.68010(12) 0.48047(12) -0.06979(7) 0.0526(5) Uani 1 1 d .
H7 H 0.6277 0.4303 -0.0775 0.063 Uiso 1 1 calc R
C8 C 0.74658(13) 0.50941(14) -0.10673(7) 0.0585(5) Uani 1 1 d .
H8 H 0.7389 0.4787 -0.1389 0.070 Uiso 1 1 calc R
C2 C 0.47884(10) 0.44576(11) 0.09274(7) 0.0484(4) Uani 1 1 d .
H2A H 0.4325 0.4293 0.1166 0.058 Uiso 1 1 calc R
C4 C 0.53683(11) 0.41841(11) 0.01155(7) 0.0505(5) Uani 1 1 d .
H4 H 0.5293 0.3829 -0.0183 0.061 Uiso 1 1 calc R
C19 C 0.95288(11) 0.86470(11) 0.13564(7) 0.0520(5) Uani 1 1 d .
H19A H 0.9480 0.9062 0.1123 0.062 Uiso 1 1 calc R
H19B H 0.9895 0.8963 0.1664 0.062 Uiso 1 1 calc R

loop_
_atom_site_aniso_label
_atom_site_aniso_U_11
_atom_site_aniso_U_22
_atom_site_aniso_U_33
_atom_site_aniso_U_23
_atom_site_aniso_U_13
_atom_site_aniso_U_12
O1 0.0319(6) 0.0342(6) 0.0391(6) -0.0023(4) 0.0036(4) 0.0114(5)
O2 0.0303(6) 0.0460(7) 0.0579(7) 0.0205(5) 0.0062(5) 0.0174(5)
C13 0.0352(8) 0.0317(8) 0.0327(8) -0.0005(6) -0.0022(6) 0.0154(7)
C12 0.0324(8) 0.0300(8) 0.0342(8) 0.0030(6) -0.0005(6) 0.0153(6)
C14 0.0311(8) 0.0352(8) 0.0357(7) 0.0043(6) -0.0019(6) 0.0150(7)
C1 0.0375(9) 0.0433(9) 0.0376(8) 0.0019(7) -0.0007(7) 0.0173(8)
C11 0.0391(9) 0.0374(8) 0.0328(8) 0.0033(6) -0.0015(6) 0.0226(7)
C5 0.0371(9) 0.0371(9) 0.0399(8) -0.0016(6) -0.0074(6) 0.0174(7)
C6 0.0394(9) 0.0414(9) 0.0368(8) -0.0021(7) -0.0050(7) 0.0214(8)
C17 0.0316(8) 0.0329(8) 0.0442(9) 0.0065(6) 0.0023(6) 0.0179(7)
C15 0.0318(8) 0.0301(8) 0.0413(8) 0.0021(6) 0.0021(6) 0.0124(7)
C16 0.0318(8) 0.0282(8) 0.0384(8) 0.0047(6) 0.0023(6) 0.0147(7)
C20 0.0425(9) 0.0368(9) 0.0474(9) -0.0070(7) -0.0004(7) 0.0162(8)
C10 0.0428(9) 0.0477(10) 0.0396(8) 0.0062(7) 0.0039(7) 0.0251(8)
C3 0.0374(10) 0.0435(10) 0.0626(11) -0.0021(9) -0.0048(8) 0.0038(8)
C18 0.0343(9) 0.0462(10) 0.0545(10) 0.0033(7) -0.0043(7) 0.0157(8)
C9 0.0550(11) 0.0709(13) 0.0370(9) 0.0019(8) 0.0049(8) 0.0379(10)
C7 0.0474(10) 0.0593(11) 0.0487(10) -0.0168(8) -0.0095(8) 0.0249(9)
C8 0.0618(12) 0.0793(14) 0.0407(10) -0.0171(9) -0.0058(9) 0.0400(11)
C2 0.0328(9) 0.0512(11) 0.0511(10) 0.0087(8) 0.0034(7) 0.0134(8)
C4 0.0433(10) 0.0453(10) 0.0514(10) -0.0094(8) -0.0080(8) 0.0135(8)
C19 0.0416(10) 0.0400(10) 0.0614(11) -0.0113(8) -0.0023(8) 0.0106(8)

loop_
_atom_type_symbol
_atom_type_description
_atom_type_scat_dispersion_real
_atom_type_scat_dispersion_imag
_atom_type_scat_source
C C 0.0033 0.0016 'International Tables Vol C Tables 4.2.6.8 and 6.1.1.4'
H H 0.0000 0.0000 'International Tables Vol C Tables 4.2.6.8 and 6.1.1.4'
O O 0.0106 0.0060 'International Tables Vol C Tables 4.2.6.8 and 6.1.1.4'

loop_
_geom_angle_atom_site_label_1
_geom_angle_atom_site_label_2
_geom_angle_atom_site_label_3
_geom_angle
C13 O1 C15 105.35(11)
C17 O2 H2 109.5
C12 C13 O1 111.19(12)
C12 C13 C14 125.74(13)
O1 C13 C14 122.97(13)
C13 C12 C11 119.51(13)
C13 C12 C16 105.61(12)
C11 C12 C16 134.87(13)
C1 C14 C5 120.75(14)
C1 C14 C13 123.61(14)
C5 C14 C13 115.64(13)
C2 C1 C14 120.39(15)
C2 C1 H1 119.8
C14 C1 H1 119.8
C10 C11 C6 119.68(14)
C10 C11 C12 122.52(14)
C6 C11 C12 117.80(13)
C4 C5 C14 116.90(14)
C4 C5 C6 122.64(14)
C14 C5 C6 120.45(13)
C7 C6 C11 117.37(14)
C7 C6 C5 122.00(15)
C11 C6 C5 120.60(13)
O2 C17 C16 107.51(11)
O2 C17 C18 113.17(12)
C16 C17 C18 109.79(12)
O2 C17 H17 108.8
C16 C17 H17 108.8
C18 C17 H17 108.8
C16 C15 O1 111.54(12)
C16 C15 C20 128.75(14)
O1 C15 C20 119.69(12)
C15 C16 C12 106.27(12)
C15 C16 C17 121.19(13)
C12 C16 C17 132.50(13)
C15 C20 C19 108.31(13)
C15 C20 H20A 110.0
C19 C20 H20A 110.0
C15 C20 H20B 110.0
C19 C20 H20B 110.0
H20A C20 H20B 108.4
C9 C10 C11 120.70(16)
C9 C10 H10 119.7
C11 C10 H10 119.6
C4 C3 C2 121.21(16)
C4 C3 H3 119.4
C2 C3 H3 119.4
C17 C18 C19 112.68(13)
C17 C18 H18A 109.1
C19 C18 H18A 109.1
C17 C18 H18B 109.1
C19 C18 H18B 109.1
H18A C18 H18B 107.8
C10 C9 C8 120.03(16)
C10 C9 H9 120.0
C8 C9 H9 120.0
C8 C7 C6 121.65(16)
C8 C7 H7 119.2
C6 C7 H7 119.2
C7 C8 C9 120.57(16)
C7 C8 H8 119.7
C9 C8 H8 119.7
C1 C2 C3 119.36(15)
C1 C2 H2A 120.3
C3 C2 H2A 120.3
C3 C4 C5 121.34(16)
C3 C4 H4 119.3
C5 C4 H4 119.3
C18 C19 C20 112.42(14)
C18 C19 H19A 109.1
C20 C19 H19A 109.1
C18 C19 H19B 109.1
C20 C19 H19B 109.1
H19A C19 H19B 107.9

loop_
_geom_bond_atom_site_label_1
_geom_bond_atom_site_label_2
_geom_bond_distance
O1 C13 1.3739(16)
O1 C15 1.3821(17)
O2 C17 1.4306(16)
O2 H2 0.8200
C13 C12 1.3675(19)
C13 C14 1.423(2)
C12 C11 1.438(2)
C12 C16 1.446(2)
C14 C1 1.399(2)
C14 C5 1.415(2)
C1 C2 1.367(2)
C1 H1 0.9300
C11 C10 1.407(2)
C11 C6 1.420(2)
C5 C4 1.408(2)
C5 C6 1.469(2)
C6 C7 1.406(2)
C17 C16 1.499(2)
C17 C18 1.515(2)
C17 H17 0.9800
C15 C16 1.347(2)
C15 C20 1.476(2)
C20 C19 1.525(2)
C20 H20A 0.9700
C20 H20B 0.9700
C10 C9 1.367(2)
C10 H10 0.9300
C3 C4 1.361(2)
C3 C2 1.392(2)
C3 H3 0.9300
C18 C19 1.521(2)
C18 H18A 0.9700
C18 H18B 0.9700
C9 C8 1.383(3)
C9 H9 0.9300
C7 C8 1.367(2)
C7 H7 0.9300
C8 H8 0.9300
C2 H2A 0.9300
C4 H4 0.9300
C19 H19A 0.9700
C19 H19B 0.9700

loop_
_geom_torsion_atom_site_label_1
_geom_torsion_atom_site_label_2
_geom_torsion_atom_site_label_3
_geom_torsion_atom_site_label_4
_geom_torsion
C15 O1 C13 C12 -1.54(15)
C15 O1 C13 C14 175.04(13)
O1 C13 C12 C11 -179.34(11)
C14 C13 C12 C11 4.2(2)
O1 C13 C12 C16 1.87(16)
C14 C13 C12 C16 -174.59(13)
C12 C13 C14 C1 179.36(14)
O1 C13 C14 C1 3.3(2)
C12 C13 C14 C5 0.4(2)
O1 C13 C14 C5 -175.70(12)
C5 C14 C1 C2 1.3(2)
C13 C14 C1 C2 -177.66(15)
C13 C12 C11 C10 174.29(14)
C16 C12 C11 C10 -7.4(3)
C13 C12 C11 C6 -4.8(2)
C16 C12 C11 C6 173.55(15)
C1 C14 C5 C4 -2.5(2)
C13 C14 C5 C4 176.54(13)
C1 C14 C5 C6 176.90(14)
C13 C14 C5 C6 -4.1(2)
C10 C11 C6 C7 0.3(2)
C12 C11 C6 C7 179.40(13)
C10 C11 C6 C5 -177.92(14)
C12 C11 C6 C5 1.2(2)
C4 C5 C6 C7 4.6(2)
C14 C5 C6 C7 -174.77(14)
C4 C5 C6 C11 -177.31(15)
C14 C5 C6 C11 3.3(2)
C13 O1 C15 C16 0.55(15)
C13 O1 C15 C20 -178.00(13)
O1 C15 C16 C12 0.56(16)
C20 C15 C16 C12 178.95(14)
O1 C15 C16 C17 -177.43(12)
C20 C15 C16 C17 1.0(2)
C13 C12 C16 C15 -1.46(16)
C11 C12 C16 C15 -179.97(15)
C13 C12 C16 C17 176.21(14)
C11 C12 C16 C17 -2.3(3)
O2 C17 C16 C15 -106.96(15)
C18 C17 C16 C15 16.54(18)
O2 C17 C16 C12 75.66(18)
C18 C17 C16 C12 -160.84(15)
C16 C15 C20 C19 11.2(2)
O1 C15 C20 C19 -170.54(13)
C6 C11 C10 C9 -0.3(2)
C12 C11 C10 C9 -179.43(14)
O2 C17 C18 C19 73.53(17)
C16 C17 C18 C19 -46.59(17)
C11 C10 C9 C8 0.1(3)
C11 C6 C7 C8 0.0(2)
C5 C6 C7 C8 178.18(16)
C6 C7 C8 C9 -0.2(3)
C10 C9 C8 C7 0.2(3)
C14 C1 C2 C3 0.4(2)
C4 C3 C2 C1 -0.9(3)
C2 C3 C4 C5 -0.4(3)
C14 C5 C4 C3 2.1(2)
C6 C5 C4 C3 -177.29(16)
C17 C18 C19 C20 61.86(19)
C15 C20 C19 C18 -40.69(19)
